data_2230933
loop_
_publ_author_name
'Yang, Yun-Xia'
'Ng, Seik Weng'

_publ_section_title
;
 Bis(tetramethylammonium) thiosulfate tetrahydrate
;
_journal_coeditor_code XU5240
_journal_issue 7
_journal_name_full 'Acta Crystallographica Section E'
_journal_page_first o1664
_journal_paper_doi 10.1107/S1600536811021672
_journal_volume 67
_journal_year 2011
_chemical_formula_iupac '2C4 H12 N +, S2 O3 2-, 4H2 O'
_chemical_formula_moiety '2(C4 H12 N +), O3 S2 2-, 4(H2 O)'
_chemical_formula_sum 'C8 H32 N2 O7 S2'
_chemical_formula_weight 332.48
_chemical_name_systematic
;
Bis(tetramethylammonium) thiosulfate tetrahydrate
;
_space_group_IT_number 14
_symmetry_cell_setting monoclinic
_symmetry_space_group_name_Hall '-P 2yn'
_symmetry_space_group_name_H-M 'P 1 21/n 1'
_atom_sites_solution_hydrogens geom
_atom_sites_solution_primary direct
_atom_sites_solution_secondary difmap
_audit_creation_method SHELXL-97
_cell_angle_alpha 90.00
_cell_angle_beta 94.0740(10)
_cell_angle_gamma 90.00
_cell_formula_units_Z 4
_cell_length_a 8.18690(10)
_cell_length_b 15.4342(2)
_cell_length_c 14.0867(2)
_cell_measurement_reflns_used 5675
_cell_measurement_temperature 130(2)
_cell_measurement_theta_max 27.5789
_cell_measurement_theta_min 2.7945
_cell_volume 1775.47(4)
_computing_cell_refinement 'SAINT (Bruker, 2007)'
_computing_data_collection 'APEX2 (Bruker, 2007)'
_computing_data_reduction 'SAINT (Bruker, 2007)'
_computing_molecular_graphics 'X-Seed (Barbour, 2001)'
_computing_publication_material 'publCIF (Westrip, 2010)'
_computing_structure_refinement 'SHELXL97 (Sheldrick, 2008)'
_computing_structure_solution 'SHELXS97 (Sheldrick, 2008)'
_diffrn_ambient_temperature 130(2)
_diffrn_measured_fraction_theta_full 0.993
_diffrn_measured_fraction_theta_max 0.993
_diffrn_measurement_device_type 'Bruker SMART APEX diffractometer'
_diffrn_measurement_method '\w scans'
_diffrn_radiation_monochromator graphite
_diffrn_radiation_source 'fine-focus sealed tube'
_diffrn_radiation_type MoK\a
_diffrn_radiation_wavelength 0.71073
_diffrn_reflns_av_R_equivalents 0.0185
_diffrn_reflns_av_sigmaI/netI 0.0213
_diffrn_reflns_limit_h_max 10
_diffrn_reflns_limit_h_min -10
_diffrn_reflns_limit_k_max 20
_diffrn_reflns_limit_k_min -20
_diffrn_reflns_limit_l_max 12
_diffrn_reflns_limit_l_min -18
_diffrn_reflns_number 11725
_diffrn_reflns_theta_full 27.58
_diffrn_reflns_theta_max 27.58
_diffrn_reflns_theta_min 1.96
_diffrn_standards_decay_% 0
_diffrn_standards_interval_count 0
_diffrn_standards_interval_time 0
_diffrn_standards_number 0
_exptl_absorpt_coefficient_mu 0.325
_exptl_absorpt_correction_T_max 0.9529
_exptl_absorpt_correction_T_min 0.9232
_exptl_absorpt_correction_type multi-scan
_exptl_absorpt_process_details '(SADABS; Sheldrick, 1996)'
_exptl_crystal_colour colorless
_exptl_crystal_density_diffrn 1.244
_exptl_crystal_density_method 'not measured'
_exptl_crystal_description block
_exptl_crystal_F_000 728
_exptl_crystal_size_max 0.25
_exptl_crystal_size_mid 0.20
_exptl_crystal_size_min 0.15
_refine_diff_density_max 0.744
_refine_diff_density_min -0.255
_refine_ls_extinction_method none
_refine_ls_goodness_of_fit_ref 1.022
_refine_ls_hydrogen_treatment mixed
_refine_ls_matrix_type full
_refine_ls_number_parameters 204
_refine_ls_number_reflns 4080
_refine_ls_number_restraints 12
_refine_ls_restrained_S_all 1.021
_refine_ls_R_factor_all 0.0524
_refine_ls_R_factor_gt 0.0454
_refine_ls_shift/su_max 0.001
_refine_ls_shift/su_mean 0.001
_refine_ls_structure_factor_coef Fsqd
_refine_ls_weighting_details 'calc w=1/[\s^2^(Fo^2^)+(0.0501P)^2^+2.4726P] where P=(Fo^2^+2Fc^2^)/3'
_refine_ls_weighting_scheme calc
_refine_ls_wR_factor_gt 0.1219
_refine_ls_wR_factor_ref 0.1268
_reflns_number_gt 3531
_reflns_number_total 4080
_reflns_threshold_expression I>2\s(I)
_cod_data_source_file xu5240.cif
_cod_data_source_block I
_cod_original_sg_symbol_H-M 'P 21/n'
_cod_database_code 2230933
_cod_database_fobs_code 2230933

loop_
_symmetry_equiv_pos_as_xyz
'x, y, z'
'-x+1/2, y+1/2, -z+1/2'
'-x, -y, -z'
'x-1/2, -y-1/2, z-1/2'

loop_
_atom_site_type_symbol
_atom_site_label
_atom_site_fract_x
_atom_site_fract_y
_atom_site_fract_z
_atom_site_U_iso_or_equiv
_atom_site_adp_type
_atom_site_calc_flag
_atom_site_refinement_flags
_atom_site_occupancy
_atom_site_symmetry_multiplicity
_atom_site_disorder_assembly
_atom_site_disorder_group
S S1 0.69577(6) 0.66503(3) 0.67106(3) 0.02068(13) Uani d . 1 1 . .
S S2 0.83493(9) 0.67111(4) 0.56042(5) 0.04154(18) Uani d . 1 1 . .
O O1 0.5466(2) 0.71568(13) 0.64692(18) 0.0556(6) Uani d . 1 1 . .
O O2 0.6474(3) 0.57509(11) 0.68608(12) 0.0437(5) Uani d . 1 1 . .
O O3 0.7837(3) 0.70123(13) 0.75481(13) 0.0495(5) Uani d . 1 1 . .
O O1W 0.4917(2) 0.88844(12) 0.63615(14) 0.0384(4) Uani d D 1 1 . .
O O2W 0.2208(2) 0.92082(12) 0.52239(12) 0.0346(4) Uani d D 1 1 . .
O O3W 0.7668(2) 0.99207(10) 0.64424(12) 0.0322(4) Uani d D 1 1 . .
O O4W -0.0083(2) 0.85939(12) 0.63760(13) 0.0353(4) Uani d D 1 1 . .
N N1 0.7309(2) 0.37242(11) 0.56622(11) 0.0223(3) Uani d . 1 1 . .
N N2 1.2319(2) 0.64015(13) 0.83568(12) 0.0277(4) Uani d . 1 1 . .
C C1 0.7226(3) 0.43773(15) 0.48818(16) 0.0361(5) Uani d . 1 1 . .
H H1A 0.7122 0.4958 0.5152 0.054 Uiso calc R 1 1 . .
H H1B 0.6274 0.4257 0.4440 0.054 Uiso calc R 1 1 . .
H H1C 0.8226 0.4346 0.4540 0.054 Uiso calc R 1 1 . .
C C2 0.8740(3) 0.39114(17) 0.63428(16) 0.0344(5) Uani d . 1 1 . .
H H2A 0.8628 0.4494 0.6608 0.052 Uiso calc R 1 1 . .
H H2B 0.9749 0.3880 0.6010 0.052 Uiso calc R 1 1 . .
H H2C 0.8785 0.3484 0.6859 0.052 Uiso calc R 1 1 . .
C C3 0.5774(3) 0.37662(15) 0.61729(16) 0.0301(5) Uani d . 1 1 . .
H H3A 0.5661 0.4346 0.6444 0.045 Uiso calc R 1 1 . .
H H3B 0.5823 0.3335 0.6685 0.045 Uiso calc R 1 1 . .
H H3C 0.4831 0.3645 0.5725 0.045 Uiso calc R 1 1 . .
C C4 0.7481(3) 0.28336(14) 0.52585(16) 0.0309(5) Uani d . 1 1 . .
H H4A 0.6541 0.2711 0.4808 0.046 Uiso calc R 1 1 . .
H H4B 0.7520 0.2407 0.5775 0.046 Uiso calc R 1 1 . .
H H4C 0.8492 0.2800 0.4928 0.046 Uiso calc R 1 1 . .
C C5 1.2059(4) 0.5696(2) 0.76359(19) 0.0487(7) Uani d . 1 1 . .
H H5A 1.2113 0.5132 0.7957 0.073 Uiso calc R 1 1 . .
H H5B 1.2911 0.5727 0.7183 0.073 Uiso calc R 1 1 . .
H H5C 1.0981 0.5766 0.7295 0.073 Uiso calc R 1 1 . .
C C6 1.2232(3) 0.72610(19) 0.7873(2) 0.0452(7) Uani d . 1 1 . .
H H6A 1.1151 0.7332 0.7536 0.068 Uiso calc R 1 1 . .
H H6B 1.3079 0.7295 0.7417 0.068 Uiso calc R 1 1 . .
H H6C 1.2407 0.7721 0.8349 0.068 Uiso calc R 1 1 . .
C C7 1.3963(3) 0.62940(17) 0.88745(16) 0.0337(5) Uani d . 1 1 . .
H H7A 1.4021 0.5728 0.9189 0.051 Uiso calc R 1 1 . .
H H7B 1.4132 0.6753 0.9353 0.051 Uiso calc R 1 1 . .
H H7C 1.4815 0.6331 0.8421 0.051 Uiso calc R 1 1 . .
C C8 1.1031(3) 0.63532(18) 0.90535(17) 0.0374(5) Uani d . 1 1 . .
H H8A 1.1080 0.5786 0.9368 0.056 Uiso calc R 1 1 . .
H H8B 0.9950 0.6431 0.8719 0.056 Uiso calc R 1 1 . .
H H8C 1.1217 0.6811 0.9532 0.056 Uiso calc R 1 1 . .
H H11 0.515(3) 0.8363(7) 0.641(2) 0.036(8) Uiso d D 1 1 . .
H H12 0.576(2) 0.9191(13) 0.638(2) 0.058(10) Uiso d D 1 1 . .
H H21 0.3104(18) 0.912(2) 0.5532(18) 0.046(8) Uiso d D 1 1 . .
H H22 0.145(2) 0.903(3) 0.554(2) 0.085(14) Uiso d D 1 1 . .
H H31 0.791(4) 1.0218(15) 0.6926(11) 0.049(9) Uiso d D 1 1 . .
H H32 0.768(5) 1.0224(17) 0.5952(11) 0.076(12) Uiso d D 1 1 . .
H H41 -0.053(3) 0.8120(9) 0.625(2) 0.053(9) Uiso d D 1 1 . .
H H42 -0.077(3) 0.8988(12) 0.640(2) 0.055(10) Uiso d D 1 1 . .

loop_
_atom_site_aniso_label
_atom_site_aniso_U_11
_atom_site_aniso_U_22
_atom_site_aniso_U_33
_atom_site_aniso_U_12
_atom_site_aniso_U_13
_atom_site_aniso_U_23
S1 0.0216(2) 0.0191(2) 0.0214(2) -0.00144(18) 0.00176(17) -0.00134(17)
S2 0.0512(4) 0.0395(3) 0.0368(3) -0.0140(3) 0.0236(3) -0.0079(3)
O1 0.0277(10) 0.0471(11) 0.0919(16) 0.0091(8) 0.0034(10) 0.0030(11)
O2 0.0689(13) 0.0263(8) 0.0374(9) -0.0122(8) 0.0146(9) 0.0000(7)
O3 0.0599(13) 0.0547(12) 0.0332(9) -0.0133(10) -0.0017(9) -0.0143(8)
O1W 0.0280(9) 0.0380(10) 0.0478(10) -0.0030(8) -0.0066(7) 0.0038(8)
O2W 0.0292(9) 0.0409(9) 0.0332(8) -0.0024(7) -0.0026(7) 0.0054(7)
O3W 0.0383(9) 0.0256(8) 0.0327(8) -0.0050(7) 0.0021(7) -0.0009(7)
O4W 0.0325(9) 0.0321(9) 0.0413(9) -0.0017(7) 0.0022(7) 0.0032(7)
N1 0.0268(9) 0.0203(8) 0.0198(8) -0.0010(7) 0.0009(6) -0.0012(6)
N2 0.0214(9) 0.0385(10) 0.0233(8) 0.0043(8) 0.0016(7) 0.0029(7)
C1 0.0504(15) 0.0282(11) 0.0295(11) -0.0031(10) 0.0016(10) 0.0086(9)
C2 0.0273(11) 0.0459(13) 0.0294(11) -0.0015(10) -0.0028(9) -0.0093(10)
C3 0.0276(11) 0.0300(11) 0.0334(11) 0.0010(9) 0.0073(9) -0.0009(9)
C4 0.0390(13) 0.0214(10) 0.0326(11) -0.0012(9) 0.0045(9) -0.0062(8)
C5 0.0539(17) 0.0598(18) 0.0321(12) -0.0035(14) 0.0000(11) -0.0122(12)
C6 0.0370(14) 0.0514(16) 0.0482(15) 0.0112(12) 0.0110(11) 0.0238(13)
C7 0.0226(11) 0.0459(13) 0.0321(11) 0.0077(10) -0.0022(9) 0.0019(10)
C8 0.0278(12) 0.0495(14) 0.0364(12) 0.0050(10) 0.0116(9) 0.0074(11)

loop_
_atom_type_symbol
_atom_type_description
_atom_type_scat_dispersion_real
_atom_type_scat_dispersion_imag
_atom_type_scat_source
C C 0.0033 0.0016 'International Tables Vol C Tables 4.2.6.8 and 6.1.1.4'
H H 0.0000 0.0000 'International Tables Vol C Tables 4.2.6.8 and 6.1.1.4'
N N 0.0061 0.0033 'International Tables Vol C Tables 4.2.6.8 and 6.1.1.4'
O O 0.0106 0.0060 'International Tables Vol C Tables 4.2.6.8 and 6.1.1.4'
S S 0.1246 0.1234 'International Tables Vol C Tables 4.2.6.8 and 6.1.1.4'

loop_
_geom_angle_atom_site_label_1
_geom_angle_atom_site_label_2
_geom_angle_atom_site_label_3
_geom_angle_site_symmetry_1
_geom_angle_site_symmetry_3
_geom_angle
_geom_angle_publ_flag
O3 S1 O2 . . 111.83(11) ?
O3 S1 O1 . . 109.87(13) ?
O2 S1 O1 . . 108.00(12) ?
O3 S1 S2 . . 109.83(9) ?
O2 S1 S2 . . 109.44(8) ?
O1 S1 S2 . . 107.78(10) ?
H11 O1W H12 . . 111.2(16) ?
H21 O2W H22 . . 108.9(16) ?
H31 O3W H32 . . 110.5(16) ?
H41 O4W H42 . . 111.3(16) ?
C2 N1 C1 . . 109.68(18) ?
C2 N1 C3 . . 109.39(16) ?
C1 N1 C3 . . 109.27(17) ?
C2 N1 C4 . . 109.40(17) ?
C1 N1 C4 . . 109.96(16) ?
C3 N1 C4 . . 109.11(17) ?
C6 N2 C8 . . 109.37(19) ?
C6 N2 C7 . . 109.53(19) ?
C8 N2 C7 . . 109.12(17) ?
C6 N2 C5 . . 109.8(2) ?
C8 N2 C5 . . 109.7(2) ?
C7 N2 C5 . . 109.33(19) ?
N1 C1 H1A . . 109.5 ?
N1 C1 H1B . . 109.5 ?
H1A C1 H1B . . 109.5 ?
N1 C1 H1C . . 109.5 ?
H1A C1 H1C . . 109.5 ?
H1B C1 H1C . . 109.5 ?
N1 C2 H2A . . 109.5 ?
N1 C2 H2B . . 109.5 ?
H2A C2 H2B . . 109.5 ?
N1 C2 H2C . . 109.5 ?
H2A C2 H2C . . 109.5 ?
H2B C2 H2C . . 109.5 ?
N1 C3 H3A . . 109.5 ?
N1 C3 H3B . . 109.5 ?
H3A C3 H3B . . 109.5 ?
N1 C3 H3C . . 109.5 ?
H3A C3 H3C . . 109.5 ?
H3B C3 H3C . . 109.5 ?
N1 C4 H4A . . 109.5 ?
N1 C4 H4B . . 109.5 ?
H4A C4 H4B . . 109.5 ?
N1 C4 H4C . . 109.5 ?
H4A C4 H4C . . 109.5 ?
H4B C4 H4C . . 109.5 ?
N2 C5 H5A . . 109.5 ?
N2 C5 H5B . . 109.5 ?
H5A C5 H5B . . 109.5 ?
N2 C5 H5C . . 109.5 ?
H5A C5 H5C . . 109.5 ?
H5B C5 H5C . . 109.5 ?
N2 C6 H6A . . 109.5 ?
N2 C6 H6B . . 109.5 ?
H6A C6 H6B . . 109.5 ?
N2 C6 H6C . . 109.5 ?
H6A C6 H6C . . 109.5 ?
H6B C6 H6C . . 109.5 ?
N2 C7 H7A . . 109.5 ?
N2 C7 H7B . . 109.5 ?
H7A C7 H7B . . 109.5 ?
N2 C7 H7C . . 109.5 ?
H7A C7 H7C . . 109.5 ?
H7B C7 H7C . . 109.5 ?
N2 C8 H8A . . 109.5 ?
N2 C8 H8B . . 109.5 ?
H8A C8 H8B . . 109.5 ?
N2 C8 H8C . . 109.5 ?
H8A C8 H8C . . 109.5 ?
H8B C8 H8C . . 109.5 ?

loop_
_geom_bond_atom_site_label_1
_geom_bond_atom_site_label_2
_geom_bond_site_symmetry_2
_geom_bond_distance
_geom_bond_publ_flag
S1 O3 . 1.4496(18) ?
S1 O2 . 1.4631(17) ?
S1 O1 . 1.4696(19) ?
S1 S2 . 1.9970(8) ?
O1W H11 . 0.828(9) ?
O1W H12 . 0.834(10) ?
O2W H21 . 0.837(10) ?
O2W H22 . 0.841(10) ?
O3W H31 . 0.834(10) ?
O3W H32 . 0.835(10) ?
O4W H41 . 0.831(10) ?
O4W H42 . 0.832(10) ?
N1 C2 . 1.488(3) ?
N1 C1 . 1.489(3) ?
N1 C3 . 1.493(3) ?
N1 C4 . 1.498(3) ?
N2 C6 . 1.490(3) ?
N2 C8 . 1.493(3) ?
N2 C7 . 1.494(3) ?
N2 C5 . 1.494(3) ?
C1 H1A . 0.9800 ?
C1 H1B . 0.9800 ?
C1 H1C . 0.9800 ?
C2 H2A . 0.9800 ?
C2 H2B . 0.9800 ?
C2 H2C . 0.9800 ?
C3 H3A . 0.9800 ?
C3 H3B . 0.9800 ?
C3 H3C . 0.9800 ?
C4 H4A . 0.9800 ?
C4 H4B . 0.9800 ?
C4 H4C . 0.9800 ?
C5 H5A . 0.9800 ?
C5 H5B . 0.9800 ?
C5 H5C . 0.9800 ?
C6 H6A . 0.9800 ?
C6 H6B . 0.9800 ?
C6 H6C . 0.9800 ?
C7 H7A . 0.9800 ?
C7 H7B . 0.9800 ?
C7 H7C . 0.9800 ?
C8 H8A . 0.9800 ?
C8 H8B . 0.9800 ?
C8 H8C . 0.9800 ?

loop_
_geom_hbond_atom_site_label_D
_geom_hbond_atom_site_label_H
_geom_hbond_atom_site_label_A
_geom_hbond_site_symmetry_A
_geom_hbond_distance_DH
_geom_hbond_distance_HA
_geom_hbond_distance_DA
_geom_hbond_angle_DHA
O1W H11 O1 . 0.829(12) 1.881(11) 2.706(3) 174(3)
O1W H12 O3W . 0.836(18) 1.923(18) 2.758(2) 178.4(14)
O2W H21 O1W . 0.837(19) 1.86(2) 2.689(2) 172(2)
O2W H22 O4W . 0.84(2) 1.90(3) 2.736(2) 173(3)
O3W H31 O2 2_656 0.833(19) 1.931(18) 2.759(2) 172(2)
O3W H32 O2W 3_676 0.84(2) 1.882(19) 2.713(2) 173(2)
O4W H41 S2 1_455 0.831(17) 2.506(18) 3.3280(19) 170(2)
O4W H42 O3W 1_455 0.83(2) 1.93(2) 2.760(2) 179(2)
